data_4036282
loop_
_publ_author_name
'Haddad, Saoussen'
'Boudriga, Sarra'
'Porzio, Fran\,cois'
'Soldera, Armand'
'Askri, Moheddine'
'Knorr, Michael'
'Rousselin, Yoann'
'Kubicki, Marek M.'
'Golz, Christopher'
'Strohmann, Carsten'

_publ_section_title
;
 Regio- and Stereoselective Synthesis of Spiropyrrolizidines and
 Piperazines through Azomethine Ylide Cycloaddition Reaction.
;
_journal_issue 18
_journal_name_full 'The Journal of organic chemistry'
_journal_page_first 9064
_journal_page_last 9075
_journal_paper_doi 10.1021/acs.joc.5b01399
_journal_volume 80
_journal_year 2015
_chemical_formula_moiety 'C29 H24 F N3 O3'
_chemical_formula_sum 'C29 H24 F N3 O3'
_chemical_formula_weight 481.51
_space_group_crystal_system triclinic
_space_group_IT_number 2
_space_group_name_Hall '-P 1'
_space_group_name_H-M_alt 'P -1'
_atom_sites_solution_hydrogens mixed
_atom_sites_solution_primary direct
_audit_creation_date 2015-01-27
_audit_creation_method
;
Olex2 1.2
(compiled 2015.01.19 svn.r3143 for OlexSys, GUI svn.r4992)
;
_cell_angle_alpha 79.606(3)
_cell_angle_beta 68.137(3)
_cell_angle_gamma 67.559(3)
_cell_formula_units_Z 4
_cell_length_a 13.0271(5)
_cell_length_b 13.1056(4)
_cell_length_c 15.6355(5)
_cell_measurement_reflns_used 15570
_cell_measurement_temperature 173.15
_cell_measurement_theta_max 28.8130
_cell_measurement_theta_min 2.5840
_cell_volume 2287.54(15)
_computing_cell_refinement
;
CrysAlisPro, Agilent Technologies,
Version 1.171.36.28 (release 01-02-2013 CrysAlis171 .NET)
(compiled Feb  1 2013,16:14:44)
;
_computing_data_collection
;
CrysAlisPro, Agilent Technologies,
Version 1.171.36.28 (release 01-02-2013 CrysAlis171 .NET)
(compiled Feb  1 2013,16:14:44)
;
_computing_data_reduction
;
CrysAlisPro, Agilent Technologies,
Version 1.171.36.28 (release 01-02-2013 CrysAlis171 .NET)
(compiled Feb  1 2013,16:14:44)
;
_computing_molecular_graphics 'Olex2 (Dolomanov et al., 2009)'
_computing_publication_material 'Olex2 (Dolomanov et al., 2009)'
_computing_structure_refinement 'ShelXL (Sheldrick, 2008)'
_computing_structure_solution 'ShelXS (Sheldrick, 2008)'
_diffrn_ambient_temperature 173.15
_diffrn_detector_area_resol_mean 16.0560
_diffrn_measured_fraction_theta_full 0.999
_diffrn_measured_fraction_theta_max 0.993
_diffrn_measurement_details
;
#__ type_ start__ end____ width___ exp.time_
  1 omega   -8.00   81.00   1.0000   12.0000
omega____ theta____ kappa____ phi______ frames
    -       16.9909   77.0000 -180.0000 89

#__ type_ start__ end____ width___ exp.time_
  2 omega  -22.00   59.00   1.0000   12.0000
omega____ theta____ kappa____ phi______ frames
    -       16.9909  -99.0000   30.0000 81

#__ type_ start__ end____ width___ exp.time_
  3 omega   -6.00   80.00   1.0000   12.0000
omega____ theta____ kappa____ phi______ frames
    -       16.9909   77.0000  -30.0000 86

#__ type_ start__ end____ width___ exp.time_
  4 omega  -52.00   20.00   1.0000   12.0000
omega____ theta____ kappa____ phi______ frames
    -       16.9909  -57.0000  -60.0000 72

#__ type_ start__ end____ width___ exp.time_
  5 omega    6.00   86.00   1.0000   12.0000
omega____ theta____ kappa____ phi______ frames
    -       16.9909   57.0000   90.0000 80

#__ type_ start__ end____ width___ exp.time_
  6 omega  -25.00   59.00   1.0000   12.0000
omega____ theta____ kappa____ phi______ frames
    -       16.9909  -99.0000  150.0000 84

#__ type_ start__ end____ width___ exp.time_
  7 omega    9.00   78.00   1.0000   12.0000
omega____ theta____ kappa____ phi______ frames
    -       16.9909 -130.0000  -88.8246 69

#__ type_ start__ end____ width___ exp.time_
  8 omega  -26.00   47.00   1.0000   12.0000
omega____ theta____ kappa____ phi______ frames
    -      -18.0847   57.0000 -150.0000 73

#__ type_ start__ end____ width___ exp.time_
  9 omega  -85.00    1.00   1.0000   12.0000
omega____ theta____ kappa____ phi______ frames
    -      -18.0847  -38.0000 -150.0000 86

#__ type_ start__ end____ width___ exp.time_
 10 omega  -53.00   47.00   1.0000   12.0000
omega____ theta____ kappa____ phi______ frames
    -       16.9909  -77.0000 -150.0000 100

#__ type_ start__ end____ width___ exp.time_
 11 omega  -13.00   87.00   1.0000   12.0000
omega____ theta____ kappa____ phi______ frames
    -       16.9909   77.0000  -60.0000 100

#__ type_ start__ end____ width___ exp.time_
 12 omega  -52.00   38.00   1.0000   12.0000
omega____ theta____ kappa____ phi______ frames
    -       16.9909  -57.0000   60.0000 90

#__ type_ start__ end____ width___ exp.time_
 13 omega  -39.00   51.00   1.0000   12.0000
omega____ theta____ kappa____ phi______ frames
    -      -18.0847   57.0000  -60.0000 90

#__ type_ start__ end____ width___ exp.time_
 14 omega  -87.00  -17.00   1.0000   12.0000
omega____ theta____ kappa____ phi______ frames
    -      -18.0847  -57.0000   60.0000 70

#__ type_ start__ end____ width___ exp.time_
 15 omega  -25.00   24.00   1.0000   12.0000
omega____ theta____ kappa____ phi______ frames
    -      -18.0847  -99.0000   30.0000 49
;
_diffrn_measurement_device_type 'Xcalibur, Sapphire3'
_diffrn_measurement_method '\w scans'
_diffrn_orient_matrix_UB_11 0.0546127000
_diffrn_orient_matrix_UB_12 0.0080783000
_diffrn_orient_matrix_UB_13 -0.0242054000
_diffrn_orient_matrix_UB_21 -0.0195399000
_diffrn_orient_matrix_UB_22 0.0245191000
_diffrn_orient_matrix_UB_23 -0.0380376000
_diffrn_orient_matrix_UB_31 -0.0232647000
_diffrn_orient_matrix_UB_32 0.0526233000
_diffrn_orient_matrix_UB_33 0.0190077000
_diffrn_radiation_monochromator graphite
_diffrn_radiation_type MoK\a
_diffrn_radiation_wavelength 0.71073
_diffrn_reflns_av_R_equivalents 0.0389
_diffrn_reflns_av_unetI/netI 0.0306
_diffrn_reflns_Laue_measured_fraction_full 0.999
_diffrn_reflns_Laue_measured_fraction_max 0.993
_diffrn_reflns_limit_h_max 16
_diffrn_reflns_limit_h_min -16
_diffrn_reflns_limit_k_max 16
_diffrn_reflns_limit_k_min -16
_diffrn_reflns_limit_l_max 19
_diffrn_reflns_limit_l_min -19
_diffrn_reflns_number 56795
_diffrn_reflns_point_group_measured_fraction_full 0.999
_diffrn_reflns_point_group_measured_fraction_max 0.993
_diffrn_reflns_theta_full 25.242
_diffrn_reflns_theta_max 27.000
_diffrn_reflns_theta_min 2.623
_diffrn_source 'Enhance (Mo) X-ray Source'
_exptl_absorpt_coefficient_mu 0.097
_exptl_absorpt_correction_T_max 1.00000
_exptl_absorpt_correction_T_min 0.98399
_exptl_absorpt_correction_type multi-scan
_exptl_absorpt_process_details
;
CrysAlisPro, Agilent Technologies,
Version 1.171.36.28 (release 01-02-2013 CrysAlis171 .NET)
(compiled Feb  1 2013,16:14:44)
Empirical absorption correction using spherical harmonics,
 implemented in SCALE3 ABSPACK scaling algorithm.
;
_exptl_crystal_colour colourless
_exptl_crystal_colour_primary colourless
_exptl_crystal_density_diffrn 1.398
_exptl_crystal_description block
_exptl_crystal_F_000 1008
_exptl_crystal_size_max 0.3
_exptl_crystal_size_mid 0.2
_exptl_crystal_size_min 0.2
_refine_diff_density_max 0.299
_refine_diff_density_min -0.233
_refine_diff_density_rms 0.042
_refine_ls_extinction_method none
_refine_ls_goodness_of_fit_ref 1.017
_refine_ls_hydrogen_treatment mixed
_refine_ls_matrix_type full
_refine_ls_number_parameters 657
_refine_ls_number_reflns 9928
_refine_ls_number_restraints 2
_refine_ls_restrained_S_all 1.018
_refine_ls_R_factor_all 0.0570
_refine_ls_R_factor_gt 0.0403
_refine_ls_shift/su_max 0.000
_refine_ls_shift/su_mean 0.000
_refine_ls_structure_factor_coef Fsqd
_refine_ls_weighting_details 'w=1/[\s^2^(Fo^2^)+(0.0373P)^2^+1.0297P] where P=(Fo^2^+2Fc^2^)/3'
_refine_ls_weighting_scheme calc
_refine_ls_wR_factor_gt 0.0879
_refine_ls_wR_factor_ref 0.0968
_reflns_Friedel_coverage 0.000
_reflns_number_gt 7798
_reflns_number_total 9928
_reflns_threshold_expression 'I > 2\s(I)'
_cod_data_source_file jo5b01399_si_002.cif
_cod_data_source_block 2888_compound_4e
_cod_original_cell_volume 2287.53(16)
_cod_database_code 4036282
_shelxl_version_number 2014/6
_chemical_oxdiff_formula 'C29 H24 Br1 N3 O3'
_shelx_space_group_comment
;
The symmetry employed for this shelxl refinement is uniquely defined
by the following loop, which should always be used as a source of
symmetry information in preference to the above space-group names.
They are only intended as comments.
;
_shelx_estimated_absorpt_t_max 0.981
_shelx_estimated_absorpt_t_min 0.971
_reflns_odcompleteness_completeness 99.91
_reflns_odcompleteness_iscentric 1
_reflns_odcompleteness_theta 26.00
_olex2_refinement_description
;
1. Fixed Uiso
 At 1.2 times of:
  All C(H) groups, All C(H,H) groups
2. Restrained distances
 N7-H7A = N2-H2
 1 with sigma of 0.02
3.a Ternary CH refined with riding coordinates:
 C30(H30), C34(H34), C1(H1), C5(H5)
3.b Secondary CH2 refined with riding coordinates:
 C31(H31A,H31B), C32(H32A,H32B), C33(H33A,H33B), C44(H44A,H44B), C2(H2A,H2B),
 C3(H3A,H3B), C4(H4A,H4B), C13(H13A,H13B)
3.c Aromatic/amide H refined with riding coordinates:
 C36(H36), C37(H37), C39(H39), C40(H40), C46(H46), C47(H47), C48(H48),
 C49(H49), C50(H50), C53(H53), C54(H54), C55(H55), C56(H56), C7(H7), C8(H8),
 C10(H10), C11(H11), C17(H17), C18(H18), C19(H19), C20(H20), C21(H21), C24(H24),
  C25(H25), C26(H26), C27(H27)
;
_olex2_submission_special_instructions 'No special instructions were received'

loop_
_space_group_symop_operation_xyz
'x, y, z'
'-x, -y, -z'

loop_
_atom_site_label
_atom_site_type_symbol
_atom_site_fract_x
_atom_site_fract_y
_atom_site_fract_z
_atom_site_U_iso_or_equiv
_atom_site_adp_type
_atom_site_occupancy
_atom_site_site_symmetry_order
_atom_site_calc_flag
_atom_site_refinement_flags_posn
F2 F -0.22171(10) 1.33162(8) 0.26192(7) 0.0412(3) Uani 1 1 d .
O6 O -0.16073(9) 0.89891(8) 0.03903(7) 0.0237(2) Uani 1 1 d .
O8 O 0.09128(9) 0.67468(9) 0.26013(7) 0.0286(2) Uani 1 1 d .
O9 O 0.27536(10) 0.83622(10) -0.00460(7) 0.0313(3) Uani 1 1 d .
N3 N -0.15596(10) 0.73742(10) 0.19548(8) 0.0205(3) Uani 1 1 d .
N4 N 0.20876(11) 0.74571(10) 0.13443(8) 0.0212(3) Uani 1 1 d .
N7 N -0.03140(11) 0.73922(10) -0.03383(8) 0.0212(3) Uani 1 1 d D
H7A H -0.0539(16) 0.7580(15) -0.0874(11) 0.041(5) Uiso 1 1 d D
C30 C -0.20828(13) 0.84169(12) 0.24406(10) 0.0218(3) Uani 1 1 d .
H30 H -0.2586 0.9008 0.2119 0.026 Uiso 1 1 calc R
C31 C -0.28506(14) 0.81549(13) 0.34134(11) 0.0287(3) Uani 1 1 d .
H31A H -0.2568 0.8253 0.3889 0.034 Uiso 1 1 calc R
H31B H -0.3684 0.8641 0.3540 0.034 Uiso 1 1 calc R
C32 C -0.27196(15) 0.69435(14) 0.34011(11) 0.0329(4) Uani 1 1 d .
H32A H -0.2731 0.6559 0.4009 0.040 Uiso 1 1 calc R
H32B H -0.3358 0.6887 0.3235 0.040 Uiso 1 1 calc R
C33 C -0.15264(14) 0.64638(13) 0.26659(10) 0.0268(3) Uani 1 1 d .
H33A H -0.0871 0.6308 0.2902 0.032 Uiso 1 1 calc R
H33B H -0.1455 0.5780 0.2429 0.032 Uiso 1 1 calc R
C34 C -0.10393(13) 0.87374(12) 0.24077(10) 0.0211(3) Uani 1 1 d .
H34 H -0.0836 0.8388 0.2974 0.025 Uiso 1 1 calc R
C35 C -0.13343(13) 0.99671(12) 0.24417(10) 0.0226(3) Uani 1 1 d .
C36 C -0.10957(13) 1.03676(13) 0.30872(10) 0.0262(3) Uani 1 1 d .
H36 H -0.0726 0.9861 0.3491 0.031 Uiso 1 1 calc R
C37 C -0.13885(14) 1.14948(14) 0.31525(11) 0.0290(4) Uani 1 1 d .
H37 H -0.1227 1.1764 0.3596 0.035 Uiso 1 1 calc R
C38 C -0.19159(14) 1.22060(13) 0.25591(11) 0.0280(3) Uani 1 1 d .
C39 C -0.21639(15) 1.18533(13) 0.19055(11) 0.0284(3) Uani 1 1 d .
H39 H -0.2527 1.2369 0.1502 0.034 Uiso 1 1 calc R
C40 C -0.18712(14) 1.07264(13) 0.18505(10) 0.0264(3) Uani 1 1 d .
H40 H -0.2038 1.0468 0.1405 0.032 Uiso 1 1 calc R
C41 C 0.00293(12) 0.81349(12) 0.15662(9) 0.0192(3) Uani 1 1 d .
C42 C 0.10182(13) 0.73615(12) 0.19248(10) 0.0210(3) Uani 1 1 d .
C43 C 0.19536(13) 0.82194(12) 0.06066(10) 0.0220(3) Uani 1 1 d .
C44 C 0.06570(13) 0.88138(12) 0.07940(10) 0.0221(3) Uani 1 1 d .
H44A H 0.0456 0.8864 0.0233 0.027 Uiso 1 1 calc R
H44B H 0.0421 0.9571 0.0990 0.027 Uiso 1 1 calc R
C45 C 0.31948(13) 0.68178(12) 0.14842(10) 0.0221(3) Uani 1 1 d .
C46 C 0.32871(14) 0.67557(14) 0.23472(11) 0.0301(4) Uani 1 1 d .
H46 H 0.2630 0.7135 0.2844 0.036 Uiso 1 1 calc R
C47 C 0.43531(15) 0.61311(15) 0.24756(12) 0.0352(4) Uani 1 1 d .
H47 H 0.4420 0.6070 0.3069 0.042 Uiso 1 1 calc R
C48 C 0.53153(14) 0.55987(13) 0.17546(12) 0.0321(4) Uani 1 1 d .
H48 H 0.6044 0.5177 0.1849 0.039 Uiso 1 1 calc R
C49 C 0.52169(14) 0.56797(13) 0.08940(12) 0.0306(4) Uani 1 1 d .
H49 H 0.5884 0.5322 0.0393 0.037 Uiso 1 1 calc R
C50 C 0.41518(14) 0.62797(12) 0.07555(11) 0.0261(3) Uani 1 1 d .
H50 H 0.4080 0.6321 0.0166 0.031 Uiso 1 1 calc R
C51 C -0.04798(12) 0.74156(12) 0.12184(9) 0.0192(3) Uani 1 1 d .
C52 C 0.03793(12) 0.63177(11) 0.07955(10) 0.0194(3) Uani 1 1 d .
C53 C 0.10376(13) 0.53450(12) 0.11449(10) 0.0242(3) Uani 1 1 d .
H53 H 0.1011 0.5287 0.1767 0.029 Uiso 1 1 calc R
C54 C 0.17401(14) 0.44526(12) 0.05769(11) 0.0261(3) Uani 1 1 d .
H54 H 0.2196 0.3787 0.0813 0.031 Uiso 1 1 calc R
C55 C 0.17776(13) 0.45300(12) -0.03297(10) 0.0249(3) Uani 1 1 d .
H55 H 0.2258 0.3914 -0.0707 0.030 Uiso 1 1 calc R
C56 C 0.11235(13) 0.54942(12) -0.06951(10) 0.0235(3) Uani 1 1 d .
H56 H 0.1150 0.5552 -0.1317 0.028 Uiso 1 1 calc R
C57 C 0.04351(12) 0.63643(12) -0.01208(10) 0.0196(3) Uani 1 1 d .
C58 C -0.08872(12) 0.80524(12) 0.03879(10) 0.0193(3) Uani 1 1 d .
F1 F -0.27119(10) 0.48578(9) 0.54507(7) 0.0507(3) Uani 1 1 d .
O1 O 0.12378(9) 0.20794(8) 0.17911(7) 0.0241(2) Uani 1 1 d .
O3 O 0.39991(10) 0.05616(9) 0.38914(8) 0.0290(2) Uani 1 1 d .
O4 O 0.12585(10) -0.10613(9) 0.44559(9) 0.0356(3) Uani 1 1 d .
N0AA N 0.28150(11) -0.04890(10) 0.42542(8) 0.0212(3) Uani 1 1 d .
N1 N 0.33958(11) 0.21026(10) 0.19701(8) 0.0219(3) Uani 1 1 d .
N2 N 0.26757(11) 0.05305(10) 0.10698(9) 0.0220(3) Uani 1 1 d D
H2 H 0.2379(16) 0.0585(15) 0.0605(11) 0.037(5) Uiso 1 1 d D
C1 C 0.25033(14) 0.29791(12) 0.26013(10) 0.0232(3) Uani 1 1 d .
H1 H 0.1851 0.3406 0.2348 0.028 Uiso 1 1 calc R
C2 C 0.31538(15) 0.37356(13) 0.26182(11) 0.0304(4) Uani 1 1 d .
H2A H 0.2771 0.4502 0.2413 0.036 Uiso 1 1 calc R
H2B H 0.3165 0.3742 0.3247 0.036 Uiso 1 1 calc R
C3 C 0.44014(15) 0.32354(14) 0.19489(12) 0.0327(4) Uani 1 1 d .
H3A H 0.4476 0.3585 0.1322 0.039 Uiso 1 1 calc R
H3B H 0.4988 0.3325 0.2161 0.039 Uiso 1 1 calc R
C4 C 0.45640(14) 0.20234(13) 0.19589(11) 0.0266(3) Uani 1 1 d .
H4A H 0.5200 0.1665 0.1401 0.032 Uiso 1 1 calc R
H4B H 0.4736 0.1615 0.2516 0.032 Uiso 1 1 calc R
C5 C 0.20120(13) 0.24004(12) 0.35422(10) 0.0224(3) Uani 1 1 d .
H5 H 0.2479 0.2383 0.3931 0.027 Uiso 1 1 calc R
C6 C 0.07388(14) 0.30350(12) 0.40560(10) 0.0244(3) Uani 1 1 d .
C7 C 0.04100(16) 0.33635(14) 0.49457(11) 0.0347(4) Uani 1 1 d .
H7 H 0.0988 0.3160 0.5236 0.042 Uiso 1 1 calc R
C8 C -0.07490(17) 0.39844(15) 0.54185(11) 0.0415(5) Uani 1 1 d .
H8 H -0.0965 0.4213 0.6023 0.050 Uiso 1 1 calc R
C9 C -0.15672(15) 0.42576(14) 0.49920(11) 0.0340(4) Uani 1 1 d .
C10 C -0.12933(15) 0.39592(13) 0.41156(11) 0.0299(4) Uani 1 1 d .
H10 H -0.1881 0.4165 0.3835 0.036 Uiso 1 1 calc R
C11 C -0.01333(14) 0.33492(13) 0.36517(11) 0.0276(3) Uani 1 1 d .
H11 H 0.0073 0.3140 0.3042 0.033 Uiso 1 1 calc R
C12 C 0.23331(13) 0.11664(12) 0.33223(10) 0.0207(3) Uani 1 1 d .
C13 C 0.13457(13) 0.06775(12) 0.36397(10) 0.0236(3) Uani 1 1 d .
H13A H 0.0611 0.1189 0.4046 0.028 Uiso 1 1 calc R
H13B H 0.1190 0.0552 0.3101 0.028 Uiso 1 1 calc R
C14 C 0.17550(13) -0.03974(12) 0.41547(10) 0.0233(3) Uani 1 1 d .
C15 C 0.31654(13) 0.04133(12) 0.38388(10) 0.0221(3) Uani 1 1 d .
C16 C 0.34673(13) -0.13998(12) 0.47308(10) 0.0226(3) Uani 1 1 d .
C17 C 0.35524(15) -0.24620(13) 0.46315(11) 0.0304(4) Uani 1 1 d .
H17 H 0.3194 -0.2586 0.4249 0.036 Uiso 1 1 calc R
C18 C 0.41676(16) -0.33430(14) 0.50966(13) 0.0368(4) Uani 1 1 d .
H18 H 0.4223 -0.4072 0.5037 0.044 Uiso 1 1 calc R
C19 C 0.46985(15) -0.31669(14) 0.56441(12) 0.0355(4) Uani 1 1 d .
H19 H 0.5122 -0.3773 0.5958 0.043 Uiso 1 1 calc R
C20 C 0.46143(15) -0.21075(14) 0.57355(11) 0.0326(4) Uani 1 1 d .
H20 H 0.4986 -0.1989 0.6110 0.039 Uiso 1 1 calc R
C21 C 0.39918(14) -0.12123(13) 0.52852(10) 0.0261(3) Uani 1 1 d .
H21 H 0.3926 -0.0483 0.5356 0.031 Uiso 1 1 calc R
C22 C 0.30326(13) 0.11273(12) 0.22406(10) 0.0203(3) Uani 1 1 d .
C23 C 0.40025(13) 0.00645(12) 0.18361(10) 0.0206(3) Uani 1 1 d .
C24 C 0.50436(14) -0.05773(13) 0.19996(11) 0.0269(3) Uani 1 1 d .
H24 H 0.5230 -0.0404 0.2476 0.032 Uiso 1 1 calc R
C25 C 0.58133(14) -0.14787(13) 0.14586(12) 0.0285(3) Uani 1 1 d .
H25 H 0.6521 -0.1929 0.1575 0.034 Uiso 1 1 calc R
C26 C 0.55572(14) -0.17249(13) 0.07541(11) 0.0282(3) Uani 1 1 d .
H26 H 0.6099 -0.2335 0.0385 0.034 Uiso 1 1 calc R
C27 C 0.45218(14) -0.10938(12) 0.05789(11) 0.0253(3) Uani 1 1 d .
H27 H 0.4342 -0.1260 0.0096 0.030 Uiso 1 1 calc R
C28 C 0.37636(13) -0.02178(12) 0.11292(10) 0.0215(3) Uani 1 1 d .
C29 C 0.21824(13) 0.13168(12) 0.16913(9) 0.0201(3) Uani 1 1 d .

loop_
_atom_site_aniso_label
_atom_site_aniso_U_11
_atom_site_aniso_U_22
_atom_site_aniso_U_33
_atom_site_aniso_U_23
_atom_site_aniso_U_13
_atom_site_aniso_U_12
F2 0.0590(7) 0.0281(5) 0.0377(6) -0.0040(4) -0.0114(5) -0.0198(5)
O6 0.0251(6) 0.0202(5) 0.0258(5) 0.0004(4) -0.0143(5) -0.0027(4)
O8 0.0251(6) 0.0363(6) 0.0238(6) 0.0100(5) -0.0116(5) -0.0118(5)
O9 0.0240(6) 0.0437(7) 0.0258(6) 0.0075(5) -0.0071(5) -0.0163(5)
N3 0.0182(6) 0.0210(6) 0.0202(6) 0.0008(5) -0.0057(5) -0.0062(5)
N4 0.0179(6) 0.0262(6) 0.0202(6) 0.0004(5) -0.0079(5) -0.0076(5)
N7 0.0227(6) 0.0219(6) 0.0181(6) 0.0015(5) -0.0103(5) -0.0045(5)
C30 0.0183(7) 0.0233(7) 0.0219(7) -0.0009(6) -0.0064(6) -0.0055(6)
C31 0.0217(8) 0.0342(9) 0.0242(8) -0.0021(6) -0.0020(6) -0.0084(7)
C32 0.0295(9) 0.0343(9) 0.0288(8) 0.0032(7) -0.0022(7) -0.0138(7)
C33 0.0279(8) 0.0246(8) 0.0246(8) 0.0038(6) -0.0061(7) -0.0104(7)
C34 0.0203(7) 0.0252(7) 0.0168(7) -0.0002(6) -0.0072(6) -0.0060(6)
C35 0.0200(7) 0.0272(8) 0.0195(7) -0.0034(6) -0.0041(6) -0.0086(6)
C36 0.0221(8) 0.0339(9) 0.0236(7) -0.0023(6) -0.0078(6) -0.0101(7)
C37 0.0279(9) 0.0367(9) 0.0269(8) -0.0087(7) -0.0053(7) -0.0161(7)
C38 0.0297(9) 0.0249(8) 0.0268(8) -0.0050(6) -0.0008(7) -0.0131(7)
C39 0.0306(9) 0.0273(8) 0.0240(8) 0.0018(6) -0.0083(7) -0.0087(7)
C40 0.0293(8) 0.0285(8) 0.0220(7) -0.0026(6) -0.0091(7) -0.0096(7)
C41 0.0188(7) 0.0221(7) 0.0175(7) 0.0017(5) -0.0078(6) -0.0072(6)
C42 0.0211(7) 0.0246(7) 0.0189(7) -0.0007(6) -0.0086(6) -0.0081(6)
C43 0.0249(8) 0.0254(8) 0.0206(7) 0.0005(6) -0.0104(6) -0.0118(6)
C44 0.0224(8) 0.0247(8) 0.0208(7) 0.0033(6) -0.0086(6) -0.0103(6)
C45 0.0189(7) 0.0230(7) 0.0262(8) 0.0008(6) -0.0095(6) -0.0082(6)
C46 0.0232(8) 0.0387(9) 0.0266(8) -0.0057(7) -0.0094(7) -0.0058(7)
C47 0.0295(9) 0.0456(10) 0.0341(9) -0.0001(8) -0.0189(8) -0.0092(8)
C48 0.0216(8) 0.0283(8) 0.0472(10) 0.0006(7) -0.0158(8) -0.0063(7)
C49 0.0222(8) 0.0258(8) 0.0392(9) -0.0074(7) -0.0045(7) -0.0066(7)
C50 0.0252(8) 0.0268(8) 0.0270(8) -0.0035(6) -0.0078(7) -0.0096(7)
C51 0.0178(7) 0.0212(7) 0.0187(7) 0.0016(5) -0.0078(6) -0.0061(6)
C52 0.0172(7) 0.0211(7) 0.0196(7) 0.0009(5) -0.0059(6) -0.0073(6)
C53 0.0246(8) 0.0252(8) 0.0216(7) 0.0039(6) -0.0099(6) -0.0075(6)
C54 0.0223(8) 0.0225(8) 0.0285(8) 0.0045(6) -0.0094(6) -0.0042(6)
C55 0.0199(7) 0.0226(7) 0.0266(8) -0.0031(6) -0.0033(6) -0.0051(6)
C56 0.0230(8) 0.0266(8) 0.0197(7) -0.0011(6) -0.0054(6) -0.0087(6)
C57 0.0173(7) 0.0208(7) 0.0206(7) 0.0036(5) -0.0073(6) -0.0073(6)
C58 0.0185(7) 0.0222(7) 0.0203(7) 0.0018(5) -0.0087(6) -0.0094(6)
F1 0.0375(6) 0.0540(7) 0.0359(6) -0.0138(5) 0.0006(5) 0.0032(5)
O1 0.0230(6) 0.0254(5) 0.0220(5) -0.0014(4) -0.0125(4) -0.0014(5)
O3 0.0296(6) 0.0322(6) 0.0331(6) 0.0085(5) -0.0188(5) -0.0154(5)
O4 0.0310(6) 0.0285(6) 0.0514(8) 0.0105(5) -0.0186(6) -0.0153(5)
N0AA 0.0231(7) 0.0207(6) 0.0206(6) 0.0027(5) -0.0103(5) -0.0070(5)
N1 0.0238(7) 0.0211(6) 0.0218(6) -0.0003(5) -0.0086(5) -0.0082(5)
N2 0.0212(6) 0.0237(6) 0.0235(6) -0.0025(5) -0.0116(5) -0.0056(5)
C1 0.0264(8) 0.0203(7) 0.0222(7) 0.0015(6) -0.0098(6) -0.0068(6)
C2 0.0357(9) 0.0234(8) 0.0328(9) -0.0016(7) -0.0094(7) -0.0128(7)
C3 0.0359(10) 0.0328(9) 0.0331(9) 0.0001(7) -0.0086(8) -0.0192(8)
C4 0.0259(8) 0.0305(8) 0.0251(8) -0.0018(6) -0.0064(7) -0.0133(7)
C5 0.0271(8) 0.0218(7) 0.0209(7) 0.0016(6) -0.0123(6) -0.0080(6)
C6 0.0313(9) 0.0194(7) 0.0204(7) 0.0011(6) -0.0076(6) -0.0084(6)
C7 0.0422(10) 0.0341(9) 0.0214(8) 0.0006(7) -0.0146(7) -0.0035(8)
C8 0.0505(12) 0.0411(10) 0.0168(8) -0.0040(7) -0.0077(8) -0.0011(9)
C9 0.0323(9) 0.0273(8) 0.0262(8) -0.0023(7) -0.0001(7) -0.0020(7)
C10 0.0289(9) 0.0275(8) 0.0310(8) -0.0037(7) -0.0094(7) -0.0069(7)
C11 0.0298(9) 0.0282(8) 0.0236(8) -0.0070(6) -0.0081(7) -0.0070(7)
C12 0.0217(7) 0.0217(7) 0.0195(7) 0.0021(6) -0.0099(6) -0.0067(6)
C13 0.0223(8) 0.0238(8) 0.0255(8) 0.0029(6) -0.0115(6) -0.0070(6)
C14 0.0216(8) 0.0233(8) 0.0238(7) -0.0001(6) -0.0079(6) -0.0066(6)
C15 0.0240(8) 0.0232(7) 0.0199(7) 0.0006(6) -0.0094(6) -0.0078(6)
C16 0.0215(8) 0.0219(7) 0.0200(7) 0.0025(6) -0.0076(6) -0.0040(6)
C17 0.0321(9) 0.0258(8) 0.0331(9) -0.0031(7) -0.0150(7) -0.0049(7)
C18 0.0369(10) 0.0218(8) 0.0464(10) 0.0010(7) -0.0166(8) -0.0032(7)
C19 0.0296(9) 0.0310(9) 0.0375(9) 0.0099(7) -0.0160(8) -0.0020(7)
C20 0.0302(9) 0.0413(10) 0.0281(8) 0.0078(7) -0.0156(7) -0.0127(8)
C21 0.0276(8) 0.0274(8) 0.0235(8) 0.0028(6) -0.0098(7) -0.0101(7)
C22 0.0215(7) 0.0209(7) 0.0204(7) 0.0015(6) -0.0105(6) -0.0070(6)
C23 0.0201(7) 0.0205(7) 0.0219(7) 0.0006(6) -0.0078(6) -0.0075(6)
C24 0.0250(8) 0.0269(8) 0.0326(8) -0.0023(6) -0.0155(7) -0.0068(7)
C25 0.0200(8) 0.0238(8) 0.0418(9) -0.0014(7) -0.0134(7) -0.0046(6)
C26 0.0235(8) 0.0210(8) 0.0373(9) -0.0057(6) -0.0070(7) -0.0059(6)
C27 0.0260(8) 0.0236(8) 0.0293(8) -0.0042(6) -0.0103(7) -0.0094(7)
C28 0.0202(7) 0.0204(7) 0.0257(7) 0.0012(6) -0.0092(6) -0.0084(6)
C29 0.0217(8) 0.0210(7) 0.0183(7) 0.0036(5) -0.0085(6) -0.0083(6)

loop_
_atom_type_symbol
_atom_type_description
_atom_type_scat_dispersion_real
_atom_type_scat_dispersion_imag
_atom_type_scat_source
C C 0.0033 0.0016 'International Tables Vol C Tables 4.2.6.8 and 6.1.1.4'
H H 0.0000 0.0000 'International Tables Vol C Tables 4.2.6.8 and 6.1.1.4'
F F 0.0171 0.0103 'International Tables Vol C Tables 4.2.6.8 and 6.1.1.4'
N N 0.0061 0.0033 'International Tables Vol C Tables 4.2.6.8 and 6.1.1.4'
O O 0.0106 0.0060 'International Tables Vol C Tables 4.2.6.8 and 6.1.1.4'

loop_
_geom_angle_atom_site_label_1
_geom_angle_atom_site_label_2
_geom_angle_atom_site_label_3
_geom_angle
C33 N3 C30 107.10(11)
C51 N3 C30 106.83(11)
C51 N3 C33 120.68(11)
C42 N4 C43 111.82(12)
C42 N4 C45 123.23(12)
C43 N4 C45 124.93(12)
C57 N7 H7A 126.1(11)
C58 N7 H7A 120.8(11)
C58 N7 C57 111.93(12)
N3 C30 H30 110.0
N3 C30 C31 105.13(12)
N3 C30 C34 106.49(11)
C31 C30 H30 110.0
C31 C30 C34 115.11(12)
C34 C30 H30 110.0
C30 C31 H31A 110.8
C30 C31 H31B 110.8
H31A C31 H31B 108.9
C32 C31 C30 104.67(12)
C32 C31 H31A 110.8
C32 C31 H31B 110.8
C31 C32 H32A 111.0
C31 C32 H32B 111.0
H32A C32 H32B 109.0
C33 C32 C31 103.62(13)
C33 C32 H32A 111.0
C33 C32 H32B 111.0
N3 C33 C32 101.10(12)
N3 C33 H33A 111.6
N3 C33 H33B 111.6
C32 C33 H33A 111.6
C32 C33 H33B 111.6
H33A C33 H33B 109.4
C30 C34 H34 106.5
C30 C34 C41 105.66(11)
C35 C34 C30 113.88(12)
C35 C34 H34 106.5
C35 C34 C41 117.02(12)
C41 C34 H34 106.5
C36 C35 C34 120.01(13)
C36 C35 C40 118.42(14)
C40 C35 C34 121.56(13)
C35 C36 H36 119.4
C37 C36 C35 121.28(14)
C37 C36 H36 119.4
C36 C37 H37 121.0
C38 C37 C36 118.10(14)
C38 C37 H37 121.0
F2 C38 C37 118.80(14)
F2 C38 C39 118.27(14)
C37 C38 C39 122.92(14)
C38 C39 H39 120.8
C38 C39 C40 118.37(15)
C40 C39 H39 120.8
C35 C40 H40 119.5
C39 C40 C35 120.91(14)
C39 C40 H40 119.5
C34 C41 C51 103.36(11)
C42 C41 C34 108.19(11)
C42 C41 C44 102.37(11)
C42 C41 C51 109.26(11)
C44 C41 C34 119.50(12)
C44 C41 C51 113.91(11)
O8 C42 N4 123.95(13)
O8 C42 C41 126.36(13)
N4 C42 C41 109.68(12)
O9 C43 N4 124.82(14)
O9 C43 C44 127.56(13)
N4 C43 C44 107.61(12)
C41 C44 H44A 110.5
C41 C44 H44B 110.5
C43 C44 C41 106.31(11)
C43 C44 H44A 110.5
C43 C44 H44B 110.5
H44A C44 H44B 108.7
C46 C45 N4 119.46(13)
C50 C45 N4 119.69(13)
C50 C45 C46 120.84(14)
C45 C46 H46 120.5
C45 C46 C47 118.96(15)
C47 C46 H46 120.5
C46 C47 H47 119.6
C48 C47 C46 120.80(15)
C48 C47 H47 119.6
C47 C48 H48 120.2
C47 C48 C49 119.70(15)
C49 C48 H48 120.2
C48 C49 H49 119.8
C48 C49 C50 120.43(15)
C50 C49 H49 119.8
C45 C50 C49 119.25(14)
C45 C50 H50 120.4
C49 C50 H50 120.4
N3 C51 C41 107.12(11)
N3 C51 C52 115.93(12)
N3 C51 C58 105.01(11)
C52 C51 C41 117.51(11)
C52 C51 C58 101.15(11)
C58 C51 C41 109.10(11)
C53 C52 C51 133.11(13)
C53 C52 C57 118.35(13)
C57 C52 C51 108.50(12)
C52 C53 H53 120.2
C52 C53 C54 119.56(13)
C54 C53 H53 120.2
C53 C54 H54 119.7
C55 C54 C53 120.51(14)
C55 C54 H54 119.7
C54 C55 H55 119.5
C54 C55 C56 121.03(14)
C56 C55 H55 119.5
C55 C56 H56 121.3
C57 C56 C55 117.42(13)
C57 C56 H56 121.3
C52 C57 N7 110.09(12)
C56 C57 N7 126.77(13)
C56 C57 C52 123.12(13)
O6 C58 N7 125.43(13)
O6 C58 C51 126.25(12)
N7 C58 C51 108.32(12)
C14 N0AA C16 124.51(12)
C15 N0AA C14 111.88(12)
C15 N0AA C16 123.61(12)
C1 N1 C4 107.26(11)
C22 N1 C1 107.12(11)
C22 N1 C4 119.83(12)
C28 N2 H2 126.3(11)
C29 N2 H2 121.2(11)
C29 N2 C28 111.59(12)
N1 C1 H1 109.6
N1 C1 C2 105.13(12)
N1 C1 C5 107.20(11)
C2 C1 H1 109.6
C2 C1 C5 115.38(12)
C5 C1 H1 109.6
C1 C2 H2A 110.8
C1 C2 H2B 110.8
H2A C2 H2B 108.9
C3 C2 C1 104.74(12)
C3 C2 H2A 110.8
C3 C2 H2B 110.8
C2 C3 H3A 111.0
C2 C3 H3B 111.0
H3A C3 H3B 109.0
C4 C3 C2 103.86(13)
C4 C3 H3A 111.0
C4 C3 H3B 111.0
N1 C4 C3 101.10(12)
N1 C4 H4A 111.6
N1 C4 H4B 111.6
C3 C4 H4A 111.6
C3 C4 H4B 111.6
H4A C4 H4B 109.4
C1 C5 H5 106.8
C1 C5 C12 105.53(11)
C6 C5 C1 112.54(12)
C6 C5 H5 106.8
C6 C5 C12 117.68(12)
C12 C5 H5 106.8
C7 C6 C5 120.32(14)
C7 C6 C11 117.75(15)
C11 C6 C5 121.88(13)
C6 C7 H7 119.3
C6 C7 C8 121.31(16)
C8 C7 H7 119.3
C7 C8 H8 120.8
C9 C8 C7 118.35(15)
C9 C8 H8 120.8
F1 C9 C10 118.05(16)
C8 C9 F1 119.08(15)
C8 C9 C10 122.86(16)
C9 C10 H10 121.0
C9 C10 C11 118.03(16)
C11 C10 H10 121.0
C6 C11 H11 119.2
C10 C11 C6 121.69(14)
C10 C11 H11 119.2
C5 C12 C22 103.61(11)
C13 C12 C5 118.58(12)
C13 C12 C22 114.33(11)
C15 C12 C5 108.27(11)
C15 C12 C13 102.54(11)
C15 C12 C22 109.28(11)
C12 C13 H13A 110.3
C12 C13 H13B 110.3
H13A C13 H13B 108.6
C14 C13 C12 106.96(12)
C14 C13 H13A 110.3
C14 C13 H13B 110.3
O4 C14 N0AA 125.16(14)
O4 C14 C13 126.82(14)
N0AA C14 C13 108.00(12)
O3 C15 N0AA 124.05(13)
O3 C15 C12 126.36(13)
N0AA C15 C12 109.59(12)
C17 C16 N0AA 118.91(13)
C17 C16 C21 120.70(14)
C21 C16 N0AA 120.39(13)
C16 C17 H17 120.4
C16 C17 C18 119.30(15)
C18 C17 H17 120.4
C17 C18 H18 119.8
C19 C18 C17 120.48(16)
C19 C18 H18 119.8
C18 C19 H19 120.1
C18 C19 C20 119.84(15)
C20 C19 H19 120.1
C19 C20 H20 119.7
C19 C20 C21 120.68(15)
C21 C20 H20 119.7
C16 C21 C20 119.00(15)
C16 C21 H21 120.5
C20 C21 H21 120.5
N1 C22 C12 107.12(11)
N1 C22 C23 113.77(12)
N1 C22 C29 103.42(11)
C23 C22 C12 119.75(11)
C23 C22 C29 100.88(11)
C29 C22 C12 110.58(11)
C24 C23 C22 132.65(13)
C24 C23 C28 118.48(13)
C28 C23 C22 108.72(12)
C23 C24 H24 120.3
C23 C24 C25 119.31(14)
C25 C24 H24 120.3
C24 C25 H25 119.7
C26 C25 C24 120.68(14)
C26 C25 H25 119.7
C25 C26 H26 119.5
C25 C26 C27 120.91(14)
C27 C26 H26 119.5
C26 C27 H27 121.2
C28 C27 C26 117.62(14)
C28 C27 H27 121.2
C23 C28 N2 109.91(12)
C27 C28 N2 127.09(13)
C27 C28 C23 122.98(13)
O1 C29 N2 125.68(13)
O1 C29 C22 125.58(13)
N2 C29 C22 108.70(12)

loop_
_geom_bond_atom_site_label_1
_geom_bond_atom_site_label_2
_geom_bond_distance
F2 C38 1.3660(17)
O6 C58 1.2276(17)
O8 C42 1.2064(17)
O9 C43 1.2043(18)
N3 C30 1.4788(18)
N3 C33 1.4763(18)
N3 C51 1.4618(18)
N4 C42 1.3895(19)
N4 C43 1.4000(18)
N4 C45 1.4411(18)
N7 H7A 0.950(14)
N7 C57 1.4003(18)
N7 C58 1.3511(18)
C30 H30 1.0000
C30 C31 1.540(2)
C30 C34 1.550(2)
C31 H31A 0.9900
C31 H31B 0.9900
C31 C32 1.534(2)
C32 H32A 0.9900
C32 H32B 0.9900
C32 C33 1.522(2)
C33 H33A 0.9900
C33 H33B 0.9900
C34 H34 1.0000
C34 C35 1.513(2)
C34 C41 1.570(2)
C35 C36 1.393(2)
C35 C40 1.397(2)
C36 H36 0.9500
C36 C37 1.390(2)
C37 H37 0.9500
C37 C38 1.369(2)
C38 C39 1.376(2)
C39 H39 0.9500
C39 C40 1.388(2)
C40 H40 0.9500
C41 C42 1.5288(19)
C41 C44 1.533(2)
C41 C51 1.598(2)
C43 C44 1.502(2)
C44 H44A 0.9900
C44 H44B 0.9900
C45 C46 1.384(2)
C45 C50 1.382(2)
C46 H46 0.9500
C46 C47 1.385(2)
C47 H47 0.9500
C47 C48 1.376(2)
C48 H48 0.9500
C48 C49 1.380(2)
C49 H49 0.9500
C49 C50 1.386(2)
C50 H50 0.9500
C51 C52 1.5241(19)
C51 C58 1.5647(18)
C52 C53 1.386(2)
C52 C57 1.3986(19)
C53 H53 0.9500
C53 C54 1.395(2)
C54 H54 0.9500
C54 C55 1.386(2)
C55 H55 0.9500
C55 C56 1.389(2)
C56 H56 0.9500
C56 C57 1.378(2)
F1 C9 1.3669(19)
O1 C29 1.2295(17)
O3 C15 1.2074(18)
O4 C14 1.2050(18)
N0AA C14 1.4043(19)
N0AA C15 1.3938(19)
N0AA C16 1.4417(18)
N1 C1 1.4765(19)
N1 C4 1.4789(19)
N1 C22 1.4677(18)
N2 H2 0.924(14)
N2 C28 1.4082(18)
N2 C29 1.3453(18)
C1 H1 1.0000
C1 C2 1.539(2)
C1 C5 1.554(2)
C2 H2A 0.9900
C2 H2B 0.9900
C2 C3 1.528(2)
C3 H3A 0.9900
C3 H3B 0.9900
C3 C4 1.518(2)
C4 H4A 0.9900
C4 H4B 0.9900
C5 H5 1.0000
C5 C6 1.511(2)
C5 C12 1.577(2)
C6 C7 1.391(2)
C6 C11 1.394(2)
C7 H7 0.9500
C7 C8 1.391(2)
C8 H8 0.9500
C8 C9 1.364(3)
C9 C10 1.371(2)
C10 H10 0.9500
C10 C11 1.385(2)
C11 H11 0.9500
C12 C13 1.533(2)
C12 C15 1.5327(19)
C12 C22 1.594(2)
C13 H13A 0.9900
C13 H13B 0.9900
C13 C14 1.501(2)
C16 C17 1.386(2)
C16 C21 1.388(2)
C17 H17 0.9500
C17 C18 1.389(2)
C18 H18 0.9500
C18 C19 1.378(3)
C19 H19 0.9500
C19 C20 1.380(2)
C20 H20 0.9500
C20 C21 1.389(2)
C21 H21 0.9500
C22 C23 1.522(2)
C22 C29 1.5644(19)
C23 C24 1.386(2)
C23 C28 1.395(2)
C24 H24 0.9500
C24 C25 1.393(2)
C25 H25 0.9500
C25 C26 1.383(2)
C26 H26 0.9500
C26 C27 1.386(2)
C27 H27 0.9500
C27 C28 1.375(2)

loop_
_geom_hbond_atom_site_label_D
_geom_hbond_atom_site_label_H
_geom_hbond_atom_site_label_A
_geom_hbond_distance_DH
_geom_hbond_distance_HA
_geom_hbond_distance_DA
_geom_hbond_angle_DHA
_geom_hbond_site_symmetry_A
N2 H2 O6 0.924(14) 2.041(14) 2.9536(15) 169.4(16) 2_565

loop_
_geom_torsion_atom_site_label_1
_geom_torsion_atom_site_label_2
_geom_torsion_atom_site_label_3
_geom_torsion_atom_site_label_4
_geom_torsion
F2 C38 C39 C40 -179.26(14)
O9 C43 C44 C41 166.01(15)
N3 C30 C31 C32 -1.07(15)
N3 C30 C34 C35 152.42(11)
N3 C30 C34 C41 22.62(14)
N3 C51 C52 C53 -64.4(2)
N3 C51 C52 C57 113.57(13)
N3 C51 C58 O6 57.89(18)
N3 C51 C58 N7 -121.82(12)
N4 C43 C44 C41 -14.81(15)
N4 C45 C46 C47 179.46(15)
N4 C45 C50 C49 179.12(14)
C30 N3 C33 C32 41.43(15)
C30 N3 C51 C41 30.44(13)
C30 N3 C51 C52 163.86(11)
C30 N3 C51 C58 -85.47(12)
C30 C31 C32 C33 25.85(16)
C30 C34 C35 C36 128.00(14)
C30 C34 C35 C40 -50.50(19)
C30 C34 C41 C42 -120.14(12)
C30 C34 C41 C44 123.44(13)
C30 C34 C41 C51 -4.36(13)
C31 C30 C34 C35 -91.52(15)
C31 C30 C34 C41 138.68(12)
C31 C32 C33 N3 -40.78(15)
C33 N3 C30 C31 -25.37(15)
C33 N3 C30 C34 97.21(13)
C33 N3 C51 C41 -92.01(14)
C33 N3 C51 C52 41.41(17)
C33 N3 C51 C58 152.08(12)
C34 C30 C31 C32 -117.90(14)
C34 C35 C36 C37 -178.10(14)
C34 C35 C40 C39 178.33(14)
C34 C41 C42 O8 44.81(19)
C34 C41 C42 N4 -135.79(12)
C34 C41 C44 C43 133.29(13)
C34 C41 C51 N3 -15.47(13)
C34 C41 C51 C52 -148.04(12)
C34 C41 C51 C58 97.69(12)
C35 C34 C41 C42 111.92(13)
C35 C34 C41 C44 -4.50(18)
C35 C34 C41 C51 -132.30(12)
C35 C36 C37 C38 -0.3(2)
C36 C35 C40 C39 -0.2(2)
C36 C37 C38 F2 179.50(14)
C36 C37 C38 C39 -0.1(2)
C37 C38 C39 C40 0.4(3)
C38 C39 C40 C35 -0.2(2)
C40 C35 C36 C37 0.5(2)
C41 C34 C35 C36 -108.14(16)
C41 C34 C35 C40 73.35(18)
C41 C51 C52 C53 64.1(2)
C41 C51 C52 C57 -117.93(13)
C41 C51 C58 O6 -56.66(18)
C41 C51 C58 N7 123.64(12)
C42 N4 C43 O9 -171.22(14)
C42 N4 C43 C44 9.57(16)
C42 N4 C45 C46 -48.9(2)
C42 N4 C45 C50 131.41(15)
C42 C41 C44 C43 13.86(14)
C42 C41 C51 N3 99.55(13)
C42 C41 C51 C52 -33.02(16)
C42 C41 C51 C58 -147.29(11)
C43 N4 C42 O8 179.15(14)
C43 N4 C42 C41 -0.27(16)
C43 N4 C45 C46 132.86(16)
C43 N4 C45 C50 -46.8(2)
C44 C41 C42 O8 171.87(14)
C44 C41 C42 N4 -8.72(15)
C44 C41 C51 N3 -146.69(12)
C44 C41 C51 C52 80.75(15)
C44 C41 C51 C58 -33.52(16)
C45 N4 C42 O8 0.7(2)
C45 N4 C42 C41 -178.70(12)
C45 N4 C43 O9 7.2(2)
C45 N4 C43 C44 -172.04(12)
C45 C46 C47 C48 1.4(3)
C46 C45 C50 C49 -0.5(2)
C46 C47 C48 C49 -0.5(3)
C47 C48 C49 C50 -0.9(2)
C48 C49 C50 C45 1.5(2)
C50 C45 C46 C47 -0.9(2)
C51 N3 C30 C31 -155.97(11)
C51 N3 C30 C34 -33.39(14)
C51 N3 C33 C32 163.75(13)
C51 C41 C42 O8 -67.06(18)
C51 C41 C42 N4 112.35(13)
C51 C41 C44 C43 -103.95(13)
C51 C52 C53 C54 178.46(15)
C51 C52 C57 N7 -0.27(16)
C51 C52 C57 C56 -179.08(13)
C52 C51 C58 O6 178.84(14)
C52 C51 C58 N7 -0.87(14)
C52 C53 C54 C55 -0.4(2)
C53 C52 C57 N7 178.03(13)
C53 C52 C57 C56 -0.8(2)
C53 C54 C55 C56 0.2(2)
C54 C55 C56 C57 -0.3(2)
C55 C56 C57 N7 -178.01(14)
C55 C56 C57 C52 0.6(2)
C57 N7 C58 O6 -178.93(14)
C57 N7 C58 C51 0.78(16)
C57 C52 C53 C54 0.7(2)
C58 N7 C57 C52 -0.34(17)
C58 N7 C57 C56 178.41(14)
C58 C51 C52 C53 -177.28(16)
C58 C51 C52 C57 0.67(15)
F1 C9 C10 C11 -179.89(15)
N0AA C16 C17 C18 -179.27(15)
N0AA C16 C21 C20 179.99(14)
N1 C1 C2 C3 1.76(15)
N1 C1 C5 C6 -148.83(12)
N1 C1 C5 C12 -19.24(15)
N1 C22 C23 C24 69.6(2)
N1 C22 C23 C28 -105.65(14)
N1 C22 C29 O1 -63.63(17)
N1 C22 C29 N2 114.20(13)
C1 N1 C4 C3 -40.64(14)
C1 N1 C22 C12 -30.01(14)
C1 N1 C22 C23 -164.68(11)
C1 N1 C22 C29 86.84(12)
C1 C2 C3 C4 -26.20(16)
C1 C5 C6 C7 -123.53(15)
C1 C5 C6 C11 53.89(19)
C1 C5 C12 C13 -126.60(13)
C1 C5 C12 C15 117.28(12)
C1 C5 C12 C22 1.32(14)
C2 C1 C5 C6 94.47(15)
C2 C1 C5 C12 -135.94(13)
C2 C3 C4 N1 40.50(15)
C4 N1 C1 C2 24.43(15)
C4 N1 C1 C5 -98.83(13)
C4 N1 C22 C12 92.29(14)
C4 N1 C22 C23 -42.37(17)
C4 N1 C22 C29 -150.86(12)
C5 C1 C2 C3 119.61(14)
C5 C6 C7 C8 177.53(16)
C5 C6 C11 C10 -178.05(15)
C5 C12 C13 C14 -128.94(13)
C5 C12 C15 O3 -44.2(2)
C5 C12 C15 N0AA 135.56(12)
C5 C12 C22 N1 17.10(14)
C5 C12 C22 C23 148.53(12)
C5 C12 C22 C29 -94.93(13)
C6 C5 C12 C13 -0.09(18)
C6 C5 C12 C15 -116.21(14)
C6 C5 C12 C22 127.83(13)
C6 C7 C8 C9 0.7(3)
C7 C6 C11 C10 -0.6(2)
C7 C8 C9 F1 179.34(16)
C7 C8 C9 C10 -0.9(3)
C8 C9 C10 C11 0.3(3)
C9 C10 C11 C6 0.4(2)
C11 C6 C7 C8 0.0(3)
C12 C5 C6 C7 113.45(16)
C12 C5 C6 C11 -69.14(18)
C12 C13 C14 O4 -174.55(15)
C12 C13 C14 N0AA 7.23(16)
C12 C22 C23 C24 -58.9(2)
C12 C22 C23 C28 125.87(13)
C12 C22 C29 O1 50.76(18)
C12 C22 C29 N2 -131.42(12)
C13 C12 C15 O3 -170.31(15)
C13 C12 C15 N0AA 9.43(15)
C13 C12 C22 N1 147.61(12)
C13 C12 C22 C23 -80.96(16)
C13 C12 C22 C29 35.58(16)
C14 N0AA C15 O3 174.26(14)
C14 N0AA C15 C12 -5.49(16)
C14 N0AA C16 C17 39.4(2)
C14 N0AA C16 C21 -140.08(15)
C15 N0AA C14 O4 -179.42(15)
C15 N0AA C14 C13 -1.15(16)
C15 N0AA C16 C17 -140.92(15)
C15 N0AA C16 C21 39.6(2)
C15 C12 C13 C14 -9.80(15)
C15 C12 C22 N1 -98.14(13)
C15 C12 C22 C23 33.29(17)
C15 C12 C22 C29 149.83(12)
C16 N0AA C14 O4 0.3(2)
C16 N0AA C14 C13 178.57(13)
C16 N0AA C15 O3 -5.5(2)
C16 N0AA C15 C12 174.79(12)
C16 C17 C18 C19 -0.6(3)
C17 C16 C21 C20 0.5(2)
C17 C18 C19 C20 0.3(3)
C18 C19 C20 C21 0.4(3)
C19 C20 C21 C16 -0.8(2)
C21 C16 C17 C18 0.2(2)
C22 N1 C1 C2 154.27(11)
C22 N1 C1 C5 31.01(14)
C22 N1 C4 C3 -162.88(12)
C22 C12 C13 C14 108.36(13)
C22 C12 C15 O3 68.02(19)
C22 C12 C15 N0AA -112.23(13)
C22 C23 C24 C25 -174.93(15)
C22 C23 C28 N2 -3.76(16)
C22 C23 C28 C27 175.01(14)
C23 C22 C29 O1 178.48(14)
C23 C22 C29 N2 -3.69(15)
C23 C24 C25 C26 1.1(2)
C24 C23 C28 N2 -179.75(13)
C24 C23 C28 C27 -1.0(2)
C24 C25 C26 C27 -1.1(2)
C25 C26 C27 C28 0.0(2)
C26 C27 C28 N2 179.55(14)
C26 C27 C28 C23 1.0(2)
C28 N2 C29 O1 179.55(14)
C28 N2 C29 C22 1.73(16)
C28 C23 C24 C25 -0.1(2)
C29 N2 C28 C23 1.26(17)
C29 N2 C28 C27 -177.44(15)
C29 C22 C23 C24 179.61(16)
C29 C22 C23 C28 4.40(15)
